data_1520729
loop_
_publ_author_name
'Fern\'andez-Valpar\'is, Javier'
'Romo, Juan Manuel'
'Romea, Pedro'
'Urp\'i, F\`elix'
'Kowalski, Hubert'
'Font-Bardia, Merc\`e'

_publ_section_title
;
 Stereoselective Alkylation of
 (S)-N-Acyl-4-isopropyl-1,3-thiazolidine-2-thiones Catalyzed by
 (Me3P)2NiCl2.
;
_journal_issue 14
_journal_name_full 'Organic letters'
_journal_page_first 3540
_journal_page_last 3543
_journal_paper_doi 10.1021/acs.orglett.5b01626
_journal_volume 17
_journal_year 2015
_chemical_absolute_configuration rm
_chemical_formula_moiety 'C25 H31 N O3 S2'
_chemical_formula_sum 'C25 H31 N O3 S2'
_chemical_formula_weight 457.63
_chemical_name_systematic
;
 ?
;
_space_group_crystal_system monoclinic
_space_group_IT_number 4
_space_group_name_Hall 'P 2yb'
_space_group_name_H-M_alt 'P 1 21 1'
_symmetry_space_group_name_Hall 'P 2yb'
_symmetry_space_group_name_H-M 'P 1 21 1'
_atom_sites_solution_hydrogens geom
_audit_creation_method SHELXL-97
_cell_angle_alpha 90
_cell_angle_beta 109.220(2)
_cell_angle_gamma 90
_cell_formula_units_Z 2
_cell_length_a 6.6067(3)
_cell_length_b 19.7090(10)
_cell_length_c 9.7407(5)
_cell_measurement_reflns_used 9381
_cell_measurement_temperature 100(2)
_cell_measurement_theta_max 30.57
_cell_measurement_theta_min 2.44
_cell_volume 1197.65(10)
_computing_cell_refinement 'Bruker SAINT'
_computing_data_collection 'Bruker APEX2'
_computing_data_reduction 'Bruker SAINT'
_computing_molecular_graphics 'Bruker SHELXTL'
_computing_publication_material 'Bruker SHELXTL'
_computing_structure_refinement 'SHELXL-97 (Sheldrick 2008)'
_computing_structure_solution 'SHELXS-97 (Sheldrick 2008)'
_diffrn_ambient_temperature 100(2)
_diffrn_measured_fraction_theta_full 0.999
_diffrn_measured_fraction_theta_max 0.996
_diffrn_measurement_device_type 'D8 Venture'
_diffrn_measurement_method '\f and \w scans'
_diffrn_radiation_type MoK\a
_diffrn_radiation_wavelength 0.71073
_diffrn_reflns_av_R_equivalents 0.0299
_diffrn_reflns_av_unetI/netI 0.0205
_diffrn_reflns_laue_measured_fraction_full 0.999
_diffrn_reflns_laue_measured_fraction_max 0.996
_diffrn_reflns_limit_h_max 9
_diffrn_reflns_limit_h_min -8
_diffrn_reflns_limit_k_max 28
_diffrn_reflns_limit_k_min -28
_diffrn_reflns_limit_l_max 13
_diffrn_reflns_limit_l_min -13
_diffrn_reflns_number 43409
_diffrn_reflns_point_group_measured_fraction_full 0.999
_diffrn_reflns_point_group_measured_fraction_max 0.995
_diffrn_reflns_theta_full 25.242
_diffrn_reflns_theta_max 30.588
_diffrn_reflns_theta_min 2.067
_diffrn_source microfocus
_exptl_absorpt_coefficient_mu 0.248
_exptl_absorpt_correction_T_max 0.7461
_exptl_absorpt_correction_T_min 0.7126
_exptl_absorpt_correction_type multi-scan
_exptl_absorpt_process_details sadabs
_exptl_crystal_colour colourless
_exptl_crystal_density_diffrn 1.269
_exptl_crystal_description prism
_exptl_crystal_F_000 488
_exptl_crystal_size_max 0.375
_exptl_crystal_size_mid 0.226
_exptl_crystal_size_min 0.111
_refine_diff_density_max 0.236
_refine_diff_density_min -0.289
_refine_diff_density_rms 0.071
_refine_ls_abs_structure_details
;
 Flack x determined using 3278 quotients [(I+)-(I-)]/[(I+)+(I-)]
 (Parsons and Flack (2004), Acta Cryst. A60, s61).
;
_refine_ls_abs_structure_Flack -0.003(10)
_refine_ls_extinction_method none
_refine_ls_goodness_of_fit_ref 1.108
_refine_ls_hydrogen_treatment constr
_refine_ls_matrix_type full
_refine_ls_number_parameters 285
_refine_ls_number_reflns 7323
_refine_ls_number_restraints 1
_refine_ls_restrained_S_all 1.107
_refine_ls_R_factor_all 0.0321
_refine_ls_R_factor_gt 0.0293
_refine_ls_shift/su_max 0.001
_refine_ls_shift/su_mean 0.000
_refine_ls_structure_factor_coef Fsqd
_refine_ls_weighting_details
;
 w=1/[\s^2^(Fo^2^)+(0.0439P)^2^+0.1416P]
 where P=(Fo^2^+2Fc^2^)/3
;
_refine_ls_weighting_scheme calc
_refine_ls_wR_factor_gt 0.0742
_refine_ls_wR_factor_ref 0.0762
_reflns_Friedel_coverage 0.946
_reflns_friedel_fraction_full 1.000
_reflns_friedel_fraction_max 0.993
_reflns_number_gt 6980
_reflns_number_total 7323
_reflns_threshold_expression 'I > 2\s(I)'
_cod_data_source_file ol5b01626_si_002.cif
_cod_data_source_block mo_O31TB12_0m
_cod_depositor_comments 'Adding full bibliography for 1520729.cif.'
_cod_database_code 1520729
_shelx_space_group_comment
;
The symmetry employed for this shelxl refinement is uniquely defined
by the following loop, which should always be used as a source of
symmetry information in preference to the above space-group names.
They are only intended as comments.
;

loop_
_space_group_symop_operation_xyz
'x, y, z'
'-x, y+1/2, -z'

loop_
_atom_site_label
_atom_site_type_symbol
_atom_site_fract_x
_atom_site_fract_y
_atom_site_fract_z
_atom_site_U_iso_or_equiv
_atom_site_adp_type
_atom_site_occupancy
_atom_site_site_symmetry_order
_atom_site_calc_flag
_atom_site_refinement_flags_posn
_atom_site_refinement_flags_adp
S1 S 1.08116(8) 0.75025(2) 0.96311(4) 0.02639(11) Uani 1 1 d . .
S2 S 0.69995(7) 0.69959(2) 0.73793(5) 0.02422(10) Uani 1 1 d . .
O1 O 0.1733(2) 0.51689(6) -0.03865(13) 0.0201(2) Uani 1 1 d . .
O2 O 0.4472(2) 0.97382(6) 0.27285(15) 0.0234(3) Uani 1 1 d . .
O3 O 1.16646(18) 0.76129(6) 0.49768(13) 0.0181(2) Uani 1 1 d . .
N1 N 1.0594(2) 0.75452(7) 0.69476(14) 0.0129(2) Uani 1 1 d . .
C1 C 0.0255(4) 0.48425(13) 0.0175(3) 0.0368(5) Uani 1 1 d . .
H31 H 0.1034 0.4631 0.1111 0.055 Uiso 1 1 calc R U
H3 H -0.0532 0.4493 -0.0509 0.055 Uiso 1 1 calc R U
H1 H -0.0758 0.5178 0.0312 0.055 Uiso 1 1 calc R U
C2 C 0.3144(2) 0.56159(8) 0.05155(17) 0.0151(3) Uani 1 1 d . .
C3 C 0.4798(3) 0.58457(8) 0.00471(17) 0.0161(3) Uani 1 1 d . .
H27 H 0.4900 0.5693 -0.0853 0.019 Uiso 1 1 calc R U
C4 C 0.6301(3) 0.62986(8) 0.08998(17) 0.0150(3) Uani 1 1 d . .
H28 H 0.7429 0.6451 0.0573 0.018 Uiso 1 1 calc R U
C5 C 0.6196(2) 0.65350(8) 0.22238(16) 0.0138(3) Uani 1 1 d . .
C6 C 0.7822(2) 0.70515(8) 0.30967(16) 0.0128(2) Uani 1 1 d . .
H20 H 0.8988 0.7076 0.2654 0.015 Uiso 1 1 calc R U
C7 C 0.6864(2) 0.77607(8) 0.30069(16) 0.0133(3) Uani 1 1 d . .
C8 C 0.7610(3) 0.82875(8) 0.23361(17) 0.0157(3) Uani 1 1 d . .
H23 H 0.8706 0.8197 0.1929 0.019 Uiso 1 1 calc R U
C9 C 0.6782(3) 0.89404(8) 0.22534(18) 0.0171(3) Uani 1 1 d . .
H24 H 0.7308 0.9291 0.1791 0.021 Uiso 1 1 calc R U
C10 C 0.5176(3) 0.90798(8) 0.28508(19) 0.0176(3) Uani 1 1 d . .
C11 C 0.3221(4) 0.99417(10) 0.3606(3) 0.0331(4) Uani 1 1 d . .
H22 H 0.1845 0.9702 0.3286 0.050 Uiso 1 1 calc R U
H21 H 0.2968 1.0432 0.3509 0.050 Uiso 1 1 calc R U
H2 H 0.3993 0.9831 0.4625 0.050 Uiso 1 1 calc R U
C12 C 0.3024(3) 0.58328(9) 0.18452(19) 0.0211(3) Uani 1 1 d . .
H30 H 0.1909 0.5673 0.2177 0.025 Uiso 1 1 calc R U
C13 C 0.4551(3) 0.62869(9) 0.26894(19) 0.0213(3) Uani 1 1 d . .
H29 H 0.4470 0.6430 0.3601 0.026 Uiso 1 1 calc R U
C14 C 0.8866(2) 0.68148(7) 0.46909(16) 0.0123(3) Uani 1 1 d . .
H14 H 0.7735 0.6746 0.5152 0.015 Uiso 1 1 calc R U
C15 C 1.0431(2) 0.73556(7) 0.55099(16) 0.0126(3) Uani 1 1 d . .
C16 C 1.2399(3) 0.80119(8) 0.77019(18) 0.0174(3) Uani 1 1 d . .
H11 H 1.3564 0.7958 0.7266 0.021 Uiso 1 1 calc R U
C17 C 1.1702(3) 0.87628(9) 0.7590(2) 0.0249(4) Uani 1 1 d . .
H7 H 1.1005 0.8845 0.8344 0.030 Uiso 1 1 calc R U
C18 C 1.3688(5) 0.92095(12) 0.7958(3) 0.0526(8) Uani 1 1 d . .
H5 H 1.4420 0.9134 0.7245 0.079 Uiso 1 1 calc R U
H4 H 1.4657 0.9095 0.8932 0.079 Uiso 1 1 calc R U
H6 H 1.3265 0.9687 0.7935 0.079 Uiso 1 1 calc R U
C19 C 1.0115(3) 0.89673(9) 0.6128(2) 0.0276(4) Uani 1 1 d . .
H8 H 0.9721 0.9445 0.6161 0.041 Uiso 1 1 calc R U
H9 H 0.8828 0.8684 0.5911 0.041 Uiso 1 1 calc R U
H10 H 1.0772 0.8905 0.5370 0.041 Uiso 1 1 calc R U
C20 C 1.3213(3) 0.77663(9) 0.92745(19) 0.0238(3) Uani 1 1 d . .
H12 H 1.3946 0.8137 0.9939 0.029 Uiso 1 1 calc R U
H13 H 1.4219 0.7382 0.9389 0.029 Uiso 1 1 calc R U
C21 C 0.9411(3) 0.73365(8) 0.78073(17) 0.0166(3) Uani 1 1 d . .
C22 C 1.0131(3) 0.61483(8) 0.47596(19) 0.0184(3) Uani 1 1 d . .
H15 H 0.9103 0.5780 0.4317 0.022 Uiso 1 1 calc R U
H16 H 1.1082 0.6203 0.4166 0.022 Uiso 1 1 calc R U
C23 C 1.1489(3) 0.59327(9) 0.6292(2) 0.0218(3) Uani 1 1 d . .
H17 H 1.2663 0.6257 0.6683 0.033 Uiso 1 1 calc R U
H18 H 1.2080 0.5479 0.6259 0.033 Uiso 1 1 calc R U
H19 H 1.0593 0.5924 0.6919 0.033 Uiso 1 1 calc R U
C24 C 0.5251(3) 0.79114(8) 0.35852(19) 0.0187(3) Uani 1 1 d . .
H26 H 0.4714 0.7561 0.4039 0.022 Uiso 1 1 calc R U
C25 C 0.4400(3) 0.85640(9) 0.3518(2) 0.0208(3) Uani 1 1 d . .
H25 H 0.3302 0.8655 0.3923 0.025 Uiso 1 1 calc R U

loop_
_atom_site_aniso_label
_atom_site_aniso_U_11
_atom_site_aniso_U_22
_atom_site_aniso_U_33
_atom_site_aniso_U_23
_atom_site_aniso_U_13
_atom_site_aniso_U_12
S1 0.0377(2) 0.0295(2) 0.01121(17) -0.00043(15) 0.00710(16) -0.00289(18)
S2 0.02233(19) 0.0344(2) 0.0213(2) -0.00219(17) 0.01448(16) -0.00524(17)
O1 0.0212(6) 0.0199(5) 0.0181(6) -0.0070(4) 0.0052(5) -0.0044(4)
O2 0.0218(6) 0.0152(5) 0.0340(7) 0.0062(5) 0.0102(5) 0.0030(4)
O3 0.0158(5) 0.0235(6) 0.0167(5) -0.0017(4) 0.0074(4) -0.0055(4)
N1 0.0143(5) 0.0125(5) 0.0116(5) -0.0018(4) 0.0037(4) -0.0009(4)
C1 0.0262(9) 0.0510(13) 0.0370(11) -0.0236(10) 0.0157(8) -0.0195(9)
C2 0.0162(7) 0.0136(6) 0.0137(7) -0.0029(5) 0.0024(5) 0.0013(5)
C3 0.0227(7) 0.0150(7) 0.0117(6) -0.0015(5) 0.0073(6) 0.0002(6)
C4 0.0196(7) 0.0141(6) 0.0131(7) 0.0009(5) 0.0076(6) -0.0001(5)
C5 0.0140(6) 0.0153(6) 0.0117(6) -0.0010(5) 0.0039(5) -0.0014(5)
C6 0.0135(6) 0.0146(6) 0.0110(6) -0.0006(5) 0.0050(5) -0.0015(5)
C7 0.0129(6) 0.0147(6) 0.0108(6) 0.0015(5) 0.0020(5) -0.0010(5)
C8 0.0165(7) 0.0175(7) 0.0137(7) 0.0000(5) 0.0057(6) -0.0044(5)
C9 0.0187(7) 0.0165(7) 0.0155(7) 0.0024(5) 0.0047(6) -0.0051(5)
C10 0.0151(7) 0.0156(7) 0.0198(7) 0.0040(6) 0.0025(6) 0.0000(5)
C11 0.0366(11) 0.0217(8) 0.0477(13) 0.0053(8) 0.0230(10) 0.0080(7)
C12 0.0184(7) 0.0275(8) 0.0204(8) -0.0089(6) 0.0104(6) -0.0067(6)
C13 0.0210(8) 0.0288(8) 0.0174(8) -0.0104(6) 0.0108(6) -0.0090(6)
C14 0.0131(6) 0.0128(6) 0.0113(6) -0.0008(5) 0.0044(5) -0.0008(5)
C15 0.0112(6) 0.0143(6) 0.0116(6) -0.0007(5) 0.0027(5) 0.0011(5)
C16 0.0179(7) 0.0158(7) 0.0151(7) -0.0037(5) 0.0009(5) -0.0025(5)
C17 0.0375(10) 0.0144(7) 0.0191(8) -0.0029(6) 0.0043(7) -0.0024(7)
C18 0.0616(16) 0.0285(11) 0.0436(14) 0.0054(10) -0.0155(12) -0.0241(11)
C19 0.0331(10) 0.0163(7) 0.0280(9) 0.0013(6) 0.0027(8) 0.0035(7)
C20 0.0242(8) 0.0240(8) 0.0169(8) -0.0013(6) -0.0015(6) 0.0007(6)
C21 0.0214(7) 0.0162(7) 0.0135(7) -0.0003(5) 0.0075(6) 0.0022(5)
C22 0.0212(7) 0.0144(7) 0.0184(8) -0.0022(5) 0.0048(6) 0.0027(6)
C23 0.0208(7) 0.0183(7) 0.0227(8) 0.0029(6) 0.0022(6) 0.0033(6)
C24 0.0185(7) 0.0166(7) 0.0240(8) 0.0065(6) 0.0112(6) 0.0016(5)
C25 0.0179(7) 0.0191(7) 0.0286(9) 0.0061(6) 0.0119(7) 0.0031(6)

loop_
_atom_type_symbol
_atom_type_description
_atom_type_scat_dispersion_real
_atom_type_scat_dispersion_imag
_atom_type_scat_source
C C 0.0033 0.0016 'International Tables Vol C Tables 4.2.6.8 and 6.1.1.4'
H H 0.0000 0.0000 'International Tables Vol C Tables 4.2.6.8 and 6.1.1.4'
N N 0.0061 0.0033 'International Tables Vol C Tables 4.2.6.8 and 6.1.1.4'
O O 0.0106 0.0060 'International Tables Vol C Tables 4.2.6.8 and 6.1.1.4'
S S 0.1246 0.1234 'International Tables Vol C Tables 4.2.6.8 and 6.1.1.4'

loop_
_geom_angle_atom_site_label_1
_geom_angle_atom_site_label_2
_geom_angle_atom_site_label_3
_geom_angle
C21 S1 C20 93.62(8)
C2 O1 C1 116.93(14)
C10 O2 C11 117.44(14)
C21 N1 C15 130.15(13)
C21 N1 C16 113.84(13)
C15 N1 C16 115.89(12)
O1 C1 H31 109.5
O1 C1 H3 109.5
H31 C1 H3 109.5
O1 C1 H1 109.5
H31 C1 H1 109.5
H3 C1 H1 109.5
O1 C2 C12 124.00(15)
O1 C2 C3 116.17(14)
C12 C2 C3 119.81(14)
C4 C3 C2 119.81(14)
C4 C3 H27 120.1
C2 C3 H27 120.1
C3 C4 C5 121.62(15)
C3 C4 H28 119.2
C5 C4 H28 119.2
C4 C5 C13 117.68(14)
C4 C5 C6 119.98(13)
C13 C5 C6 122.34(13)
C5 C6 C7 112.20(12)
C5 C6 C14 111.01(12)
C7 C6 C14 111.89(12)
C5 C6 H20 107.1
C7 C6 H20 107.1
C14 C6 H20 107.1
C24 C7 C8 117.71(14)
C24 C7 C6 122.09(13)
C8 C7 C6 120.20(13)
C9 C8 C7 121.40(15)
C9 C8 H23 119.3
C7 C8 H23 119.3
C8 C9 C10 119.80(14)
C8 C9 H24 120.1
C10 C9 H24 120.1
O2 C10 C25 124.43(15)
O2 C10 C9 115.68(14)
C25 C10 C9 119.89(15)
O2 C11 H22 109.5
O2 C11 H21 109.5
H22 C11 H21 109.5
O2 C11 H2 109.5
H22 C11 H2 109.5
H21 C11 H2 109.5
C2 C12 C13 119.58(15)
C2 C12 H30 120.2
C13 C12 H30 120.2
C12 C13 C5 121.48(15)
C12 C13 H29 119.3
C5 C13 H29 119.3
C15 C14 C22 108.02(12)
C15 C14 C6 108.51(12)
C22 C14 C6 110.80(12)
C15 C14 H14 109.8
C22 C14 H14 109.8
C6 C14 H14 109.8
O3 C15 N1 117.98(13)
O3 C15 C14 120.45(13)
N1 C15 C14 121.45(13)
N1 C16 C20 105.00(13)
N1 C16 C17 112.61(14)
C20 C16 C17 111.92(14)
N1 C16 H11 109.1
C20 C16 H11 109.1
C17 C16 H11 109.1
C19 C17 C18 110.05(17)
C19 C17 C16 114.73(14)
C18 C17 C16 108.91(18)
C19 C17 H7 107.6
C18 C17 H7 107.6
C16 C17 H7 107.6
C17 C18 H5 109.5
C17 C18 H4 109.5
H5 C18 H4 109.5
C17 C18 H6 109.5
H5 C18 H6 109.5
H4 C18 H6 109.5
C17 C19 H8 109.5
C17 C19 H9 109.5
H8 C19 H9 109.5
C17 C19 H10 109.5
H8 C19 H10 109.5
H9 C19 H10 109.5
C16 C20 S1 104.05(12)
C16 C20 H12 110.9
S1 C20 H12 110.9
C16 C20 H13 110.9
S1 C20 H13 110.9
H12 C20 H13 109.0
N1 C21 S2 131.21(12)
N1 C21 S1 110.18(12)
S2 C21 S1 118.58(9)
C23 C22 C14 114.44(13)
C23 C22 H15 108.7
C14 C22 H15 108.7
C23 C22 H16 108.7
C14 C22 H16 108.7
H15 C22 H16 107.6
C22 C23 H17 109.5
C22 C23 H18 109.5
H17 C23 H18 109.5
C22 C23 H19 109.5
H17 C23 H19 109.5
H18 C23 H19 109.5
C7 C24 C25 121.85(14)
C7 C24 H26 119.1
C25 C24 H26 119.1
C10 C25 C24 119.35(15)
C10 C25 H25 120.3
C24 C25 H25 120.3

loop_
_geom_bond_atom_site_label_1
_geom_bond_atom_site_label_2
_geom_bond_distance
S1 C21 1.7427(17)
S1 C20 1.808(2)
S2 C21 1.6507(17)
O1 C2 1.3704(18)
O1 C1 1.421(2)
O2 C10 1.370(2)
O2 C11 1.428(2)
O3 C15 1.2125(18)
N1 C21 1.383(2)
N1 C15 1.4188(19)
N1 C16 1.494(2)
C1 H31 0.9800
C1 H3 0.9800
C1 H1 0.9800
C2 C12 1.391(2)
C2 C3 1.391(2)
C3 C4 1.389(2)
C3 H27 0.9500
C4 C5 1.395(2)
C4 H28 0.9500
C5 C13 1.396(2)
C5 C6 1.520(2)
C6 C7 1.525(2)
C6 C14 1.549(2)
C6 H20 1.0000
C7 C24 1.391(2)
C7 C8 1.400(2)
C8 C9 1.390(2)
C8 H23 0.9500
C9 C10 1.395(2)
C9 H24 0.9500
C10 C25 1.392(2)
C11 H22 0.9800
C11 H21 0.9800
C11 H2 0.9800
C12 C13 1.396(2)
C12 H30 0.9500
C13 H29 0.9500
C14 C15 1.516(2)
C14 C22 1.547(2)
C14 H14 1.0000
C16 C20 1.526(2)
C16 C17 1.543(2)
C16 H11 1.0000
C17 C19 1.519(3)
C17 C18 1.522(3)
C17 H7 1.0000
C18 H5 0.9800
C18 H4 0.9800
C18 H6 0.9800
C19 H8 0.9800
C19 H9 0.9800
C19 H10 0.9800
C20 H12 0.9900
C20 H13 0.9900
C22 C23 1.527(2)
C22 H15 0.9900
C22 H16 0.9900
C23 H17 0.9800
C23 H18 0.9800
C23 H19 0.9800
C24 C25 1.397(2)
C24 H26 0.9500
C25 H25 0.9500

loop_
_geom_torsion_atom_site_label_1
_geom_torsion_atom_site_label_2
_geom_torsion_atom_site_label_3
_geom_torsion_atom_site_label_4
_geom_torsion
C1 O1 C2 C12 -9.0(2)
C1 O1 C2 C3 169.81(17)
O1 C2 C3 C4 -179.83(14)
C12 C2 C3 C4 -1.0(2)
C2 C3 C4 C5 -0.3(2)
C3 C4 C5 C13 1.7(2)
C3 C4 C5 C6 -177.63(14)
C4 C5 C6 C7 105.23(16)
C13 C5 C6 C7 -74.03(19)
C4 C5 C6 C14 -128.74(14)
C13 C5 C6 C14 52.00(19)
C5 C6 C7 C24 65.46(19)
C14 C6 C7 C24 -60.09(19)
C5 C6 C7 C8 -114.98(15)
C14 C6 C7 C8 119.47(15)
C24 C7 C8 C9 0.3(2)
C6 C7 C8 C9 -179.28(14)
C7 C8 C9 C10 0.2(2)
C11 O2 C10 C25 14.3(3)
C11 O2 C10 C9 -165.58(16)
C8 C9 C10 O2 179.47(15)
C8 C9 C10 C25 -0.4(2)
O1 C2 C12 C13 179.59(16)
C3 C2 C12 C13 0.8(3)
C2 C12 C13 C5 0.6(3)
C4 C5 C13 C12 -1.8(3)
C6 C5 C13 C12 177.47(16)
C5 C6 C14 C15 -178.81(12)
C7 C6 C14 C15 -52.61(15)
C5 C6 C14 C22 62.75(15)
C7 C6 C14 C22 -171.04(12)
C21 N1 C15 O3 179.83(15)
C16 N1 C15 O3 -4.26(19)
C21 N1 C15 C14 -4.1(2)
C16 N1 C15 C14 171.82(13)
C22 C14 C15 O3 74.95(17)
C6 C14 C15 O3 -45.22(18)
C22 C14 C15 N1 -101.03(15)
C6 C14 C15 N1 138.79(13)
C21 N1 C16 C20 34.92(18)
C15 N1 C16 C20 -141.67(13)
C21 N1 C16 C17 -87.10(17)
C15 N1 C16 C17 96.32(16)
N1 C16 C17 C19 -39.0(2)
C20 C16 C17 C19 -157.02(17)
N1 C16 C17 C18 -162.84(17)
C20 C16 C17 C18 79.1(2)
N1 C16 C20 S1 -36.41(14)
C17 C16 C20 S1 86.06(15)
C21 S1 C20 C16 25.67(12)
C15 N1 C21 S2 -21.5(2)
C16 N1 C21 S2 162.48(13)
C15 N1 C21 S1 160.31(12)
C16 N1 C21 S1 -15.67(16)
C20 S1 C21 N1 -6.80(12)
C20 S1 C21 S2 174.78(11)
C15 C14 C22 C23 52.57(17)
C6 C14 C22 C23 171.30(13)
C8 C7 C24 C25 -0.5(2)
C6 C7 C24 C25 179.09(15)
O2 C10 C25 C24 -179.63(17)
C9 C10 C25 C24 0.3(3)
C7 C24 C25 C10 0.2(3)
